data_2003021
loop_
_publ_author_name
'Binsted, N.'
'Dann, S.E.'
'Pack, M.J.'
'Weller, M.T.'

_journal_name_full 'Acta Crystallographica, Section B'
_journal_page_first 558
_journal_page_last 563
_journal_volume 54
_journal_year 1998
_chemical_formula_sum 'Ca8 Ga8 H8 O32 Si4'
_symmetry_cell_setting cubic
_symmetry_space_group_name_Hall 'I -4 2 3'
_symmetry_space_group_name_H-M 'I -4 3 m'
_cell_angle_alpha 90.0
_cell_angle_beta 90.0
_cell_angle_gamma 90.0
_cell_formula_units_Z 1
_cell_length_a 8.93460(10)
_cell_length_b 8.93460(10)
_cell_length_c 8.93460(10)
_cell_volume 713.22
_diffrn_radiation_probe neutron
_diffrn_radiation_type neutron
_diffrn_radiation_wavelength 1.594
_cod_original_formula_sum 'H8 Ca8 Ga8 O32 Si4'
_cod_database_code 2003021

loop_
_atom_site_label
_atom_site_fract_x
_atom_site_fract_y
_atom_site_fract_z
_atom_site_occupancy
Ga .25 .5 .0 0.67
Si .25 .5 .0 0.33
O1 .1399(2) .1399(2) .4131(3) 1.0
Ca .1418(4) .1418(4) .1418(4) 1.0
O2 .3837(3) .3837(3) .3837(3) 1.0
H .3120(10) .3120(10) .359(2) 0.33
